data_7248590
loop_
_publ_author_name
'Shaiwale, Mayuri'
'Som, Narayan N.'
'Jha, Prafulla K.'
'Ballabh, Amar'

_publ_section_title
;
 A simple and efficient synthesis of a series of
 N-(thiazol-2-yl)piperidine-2,6-dione compounds and their interesting NLO
 properties
;
_journal_issue 23
_journal_name_full CrystEngComm
_journal_page_first 3069
_journal_page_last 3076
_journal_paper_doi 10.1039/D4CE00217B
_journal_volume 26
_journal_year 2024
_chemical_formula_moiety 'C12 H10 N2 O2 S'
_chemical_formula_sum 'C12 H10 N2 O2 S'
_chemical_formula_weight 246.28
_chemical_name_systematic 1-(benzo[d]thiazol-2-yl)piperidine-2,6-dione
_space_group_crystal_system orthorhombic
_space_group_IT_number 61
_space_group_name_Hall '-P 2ac 2ab'
_space_group_name_H-M_alt 'P b c a'
_atom_sites_solution_hydrogens mixed
_atom_sites_solution_primary direct
_audit_creation_date 2017-07-07
_audit_creation_method
;
Olex2 1.2
(compiled 2017.03.28 svn.r3405 for OlexSys, GUI svn.r5337)
;
_audit_update_record
;
2017-07-07 deposited with the CCDC.	2024-05-06 downloaded from the CCDC.
;
_cell_angle_alpha 90
_cell_angle_beta 90
_cell_angle_gamma 90
_cell_formula_units_Z 8
_cell_length_a 10.7717(9)
_cell_length_b 9.2453(9)
_cell_length_c 23.0901(14)
_cell_measurement_reflns_used 2751
_cell_measurement_temperature 293(2)
_cell_measurement_theta_max 27.9390
_cell_measurement_theta_min 4.0250
_cell_volume 2299.5(3)
_computing_cell_refinement 'CrysAlisPro 1.171.38.46 (Rigaku OD, 2015)'
_computing_data_collection 'CrysAlisPro 1.171.38.46 (Rigaku OD, 2015)'
_computing_data_reduction 'CrysAlisPro 1.171.38.46 (Rigaku OD, 2015)'
_computing_molecular_graphics 'Olex2 (Dolomanov et al., 2009)'
_computing_publication_material 'Olex2 (Dolomanov et al., 2009)'
_computing_structure_refinement 'ShelXL (Sheldrick, 2015)'
_computing_structure_solution 'ShelXS (Sheldrick, 2008)'
_diffrn_ambient_temperature 293(2)
_diffrn_detector 'CCD plate'
_diffrn_detector_area_resol_mean 8.0851
_diffrn_detector_type Eos
_diffrn_measured_fraction_theta_full 0.997
_diffrn_measured_fraction_theta_max 0.996
_diffrn_measurement_details
;
List of Runs (angles in degrees, time in seconds):

  # Type    Start    End  Width  t~exp~   \w     \q     \k     \f   Frames
#--------------------------------------------------------------------------
  1  \w    -52.00  51.00   1.00    1.96    --   19.29 -77.00-150.00  103
  2  \w     -8.00  92.00   1.00    1.96    --   19.29  38.00-180.00  100
  3  \w    -25.00  23.00   1.00    1.96    --  -20.38 -99.00  90.00   48
  4  \w    -50.00  25.00   1.00    1.96    --   19.29 -57.00  30.00   75
;
_diffrn_measurement_device 'four-circle diffractometer'
_diffrn_measurement_device_type 'Xcalibur, Eos, Gemini'
_diffrn_measurement_method '\w scans'
_diffrn_orient_matrix_type 'CrysAlisPro convention (1999,Acta A55,543-557)'
_diffrn_orient_matrix_UB_11 -0.0386603000
_diffrn_orient_matrix_UB_12 0.0008188000
_diffrn_orient_matrix_UB_13 -0.0248868000
_diffrn_orient_matrix_UB_21 0.0532193000
_diffrn_orient_matrix_UB_22 0.0058936000
_diffrn_orient_matrix_UB_23 -0.0179164000
_diffrn_orient_matrix_UB_31 0.0036914000
_diffrn_orient_matrix_UB_32 -0.0764738000
_diffrn_orient_matrix_UB_33 -0.0016728000
_diffrn_radiation_monochromator graphite
_diffrn_radiation_probe x-ray
_diffrn_radiation_type MoK\a
_diffrn_radiation_wavelength 0.71073
_diffrn_reflns_av_R_equivalents 0.0332
_diffrn_reflns_av_unetI/netI 0.0272
_diffrn_reflns_Laue_measured_fraction_full 0.997
_diffrn_reflns_Laue_measured_fraction_max 0.996
_diffrn_reflns_limit_h_max 12
_diffrn_reflns_limit_h_min -13
_diffrn_reflns_limit_k_max 11
_diffrn_reflns_limit_k_min -11
_diffrn_reflns_limit_l_max 28
_diffrn_reflns_limit_l_min -28
_diffrn_reflns_number 12233
_diffrn_reflns_point_group_measured_fraction_full 0.997
_diffrn_reflns_point_group_measured_fraction_max 0.996
_diffrn_reflns_theta_full 25.242
_diffrn_reflns_theta_max 26.372
_diffrn_reflns_theta_min 3.398
_diffrn_source 'fine-focus sealed X-ray tube'
_diffrn_source_type 'Enhance (Mo) X-ray Source'
_exptl_absorpt_coefficient_mu 0.272
_exptl_absorpt_correction_T_max 1.00000
_exptl_absorpt_correction_T_min 0.50052
_exptl_absorpt_correction_type multi-scan
_exptl_absorpt_process_details
;
CrysAlisPro 1.171.38.46 (Rigaku Oxford Diffraction, 2015)
Empirical absorption correction using spherical harmonics,
 implemented in SCALE3 ABSPACK scaling algorithm.
;
_exptl_crystal_colour 'clear light colourless'
_exptl_crystal_colour_lustre clear
_exptl_crystal_colour_modifier light
_exptl_crystal_colour_primary colourless
_exptl_crystal_density_diffrn 1.423
_exptl_crystal_description block
_exptl_crystal_F_000 1024
_exptl_crystal_recrystallization_method 'Crystallised from Metjhanol'
_exptl_crystal_size_max 1.26
_exptl_crystal_size_mid 0.693
_exptl_crystal_size_min 0.346
_refine_diff_density_max 0.875
_refine_diff_density_min -0.496
_refine_diff_density_rms 0.054
_refine_ls_extinction_method none
_refine_ls_goodness_of_fit_ref 0.905
_refine_ls_hydrogen_treatment mixed
_refine_ls_matrix_type full
_refine_ls_number_parameters 178
_refine_ls_number_reflns 2341
_refine_ls_number_restraints 0
_refine_ls_restrained_S_all 0.905
_refine_ls_R_factor_all 0.0853
_refine_ls_R_factor_gt 0.0675
_refine_ls_shift/su_max 13.373
_refine_ls_shift/su_mean 0.086
_refine_ls_structure_factor_coef Fsqd
_refine_ls_weighting_details 'w=1/[\s^2^(Fo^2^)+(0.1510P)^2^+2.6040P] where P=(Fo^2^+2Fc^2^)/3'
_refine_ls_weighting_scheme calc
_refine_ls_wR_factor_gt 0.2051
_refine_ls_wR_factor_ref 0.2256
_reflns_Friedel_coverage 0.000
_reflns_number_gt 1862
_reflns_number_total 2341
_reflns_threshold_expression 'I > 2\s(I)'
_cod_data_source_file d4ce00217b2.cif
_cod_data_source_block exp_1166
_cod_depositor_comments 'Adding full bibliography for 7248586--7248590.cif.'
_cod_database_code 7248590
_shelx_shelxl_version_number 2014/7
_shelx_space_group_comment
;
The symmetry employed for this shelxl refinement is uniquely defined
by the following loop, which should always be used as a source of
symmetry information in preference to the above space-group names.
They are only intended as comments.
;
_reflns_odcompleteness_completeness 99.37
_reflns_odcompleteness_iscentric 1
_reflns_odcompleteness_theta 26.32
_olex2_refinement_description
;
1. Fixed Uiso
 At 1.2 times of:
  All C(H) groups
2.a Aromatic/amide H refined with riding coordinates:
 C6(H6), C4(H4), C7(H7), C5(H5)
;
_olex2_date_sample_data_collection 2017-06-28
_olex2_submission_special_instructions 'No special instructions were received'
_oxdiff_exptl_absorpt_empirical_details
;
Empirical correction (ABSPACK) includes:
- Absorption correction using spherical harmonics
- Frame scaling
;
_oxdiff_exptl_absorpt_empirical_full_max 1.898
_oxdiff_exptl_absorpt_empirical_full_min 0.667

loop_
_space_group_symop_operation_xyz
'x, y, z'
'-x+1/2, -y, z+1/2'
'x+1/2, -y+1/2, -z'
'-x, y+1/2, -z+1/2'
'-x, -y, -z'
'x-1/2, y, -z-1/2'
'-x-1/2, y-1/2, z'
'x, -y-1/2, z-1/2'

loop_
_atom_site_label
_atom_site_type_symbol
_atom_site_fract_x
_atom_site_fract_y
_atom_site_fract_z
_atom_site_U_iso_or_equiv
_atom_site_adp_type
_atom_site_occupancy
_atom_site_site_symmetry_order
_atom_site_calc_flag
_atom_site_refinement_flags_posn
_atom_site_refinement_flags_adp
_atom_site_refinement_flags_occupancy
_atom_site_disorder_assembly
_atom_site_disorder_group
S2 S 0.28006(9) 0.02123(12) 0.60525(4) 0.0606(4) Uani 1 1 d . . . . .
N10 N 0.3795(2) -0.0653(3) 0.70861(10) 0.0407(6) Uani 1 1 d . . . . .
O17 O 0.2178(3) -0.2182(3) 0.72103(11) 0.0673(8) Uani 1 1 d . . . . .
N9 N 0.4414(3) -0.1819(3) 0.62183(11) 0.0501(7) Uani 1 1 d . . . . .
C1 C 0.3748(3) -0.0875(3) 0.64759(12) 0.0403(7) Uani 1 1 d . . . . .
C11 C 0.2923(3) -0.1391(3) 0.74322(13) 0.0455(7) Uani 1 1 d . . . . .
C16 C 0.4733(3) 0.0269(4) 0.72898(15) 0.0479(8) Uani 1 1 d . . . . .
O18 O 0.5414(2) 0.0850(3) 0.69463(12) 0.0676(8) Uani 1 1 d . . . . .
C3 C 0.3348(3) -0.0703(4) 0.54527(13) 0.0520(8) Uani 1 1 d . . . . .
C8 C 0.4201(3) -0.1746(4) 0.56241(14) 0.0508(8) Uani 1 1 d . . . . .
C6 C 0.4537(5) -0.2361(6) 0.46375(18) 0.0865(15) Uani 1 1 d . . . . .
H6 H 0.4925 -0.2922 0.4356 0.104 Uiso 1 1 calc R . . . .
C12 C 0.2997(4) -0.1117(6) 0.80722(15) 0.0630(10) Uani 1 1 d . . . . .
C15 C 0.4818(4) 0.0464(6) 0.79274(18) 0.0771(14) Uani 1 1 d . . . . .
C4 C 0.3091(4) -0.0481(5) 0.48660(16) 0.0747(12) Uani 1 1 d . . . . .
H4 H 0.2518 0.0212 0.4749 0.090 Uiso 1 1 calc R . . . .
C7 C 0.4807(5) -0.2599(5) 0.52085(18) 0.0762(12) Uani 1 1 d . . . . .
H7 H 0.5376 -0.3305 0.5318 0.091 Uiso 1 1 calc R . . . .
C5 C 0.3706(5) -0.1312(6) 0.44681(16) 0.0849(16) Uani 1 1 d . . . . .
H5 H 0.3559 -0.1165 0.4076 0.102 Uiso 1 1 calc R . . . .
H15A H 0.550(5) 0.080(5) 0.8029(19) 0.074(14) Uiso 1 1 d . . . . .
H12A H 0.225(6) -0.134(7) 0.821(3) 0.12(2) Uiso 1 1 d . . . . .
C0AA C 0.4199(14) -0.0391(12) 0.8267(3) 0.187(6) Uani 1 1 d . . . . .
H0AA H 0.347(2) 0.019(3) 0.8248(12) -0.001(6) Uiso 1 1 d . . . . .
H12B H 0.318(7) -0.204(8) 0.821(3) 0.13(2) Uiso 1 1 d . . . . .
H15B H 0.412(16) 0.14(2) 0.810(7) 0.41(9) Uiso 1 1 d . . . . .
H0AB H 0.400(5) 0.004(6) 0.871(2) 0.105(16) Uiso 1 1 d . . . . .

loop_
_atom_site_aniso_label
_atom_site_aniso_U_11
_atom_site_aniso_U_22
_atom_site_aniso_U_33
_atom_site_aniso_U_23
_atom_site_aniso_U_13
_atom_site_aniso_U_12
S2 0.0607(7) 0.0812(7) 0.0398(5) 0.0086(4) -0.0032(4) 0.0195(5)
N10 0.0497(15) 0.0428(13) 0.0296(11) -0.0005(10) -0.0025(10) -0.0018(11)
O17 0.0734(18) 0.0796(18) 0.0490(14) 0.0033(13) 0.0031(12) -0.0278(14)
N9 0.0669(17) 0.0466(14) 0.0366(13) 0.0010(11) -0.0002(12) 0.0035(13)
C1 0.0468(16) 0.0430(15) 0.0313(14) 0.0038(12) -0.0010(12) -0.0072(13)
C11 0.0508(17) 0.0503(17) 0.0355(15) 0.0029(13) 0.0011(13) 0.0022(15)
C16 0.0413(17) 0.0513(17) 0.0511(18) -0.0126(15) -0.0027(14) 0.0019(14)
O18 0.0565(15) 0.0745(18) 0.0720(17) -0.0092(14) 0.0052(13) -0.0195(13)
C3 0.0539(19) 0.069(2) 0.0334(15) 0.0052(14) -0.0023(13) -0.0131(17)
C8 0.063(2) 0.0527(18) 0.0363(15) -0.0037(13) 0.0054(14) -0.0149(16)
C6 0.118(4) 0.096(3) 0.045(2) -0.024(2) 0.024(2) -0.034(3)
C12 0.062(2) 0.091(3) 0.0353(17) -0.0024(18) 0.0052(16) 0.017(2)
C15 0.056(2) 0.124(4) 0.051(2) -0.033(3) -0.0097(19) -0.006(3)
C4 0.079(3) 0.106(3) 0.0386(19) 0.010(2) -0.0115(19) -0.018(2)
C7 0.103(3) 0.072(2) 0.054(2) -0.0157(19) 0.014(2) -0.002(2)
C5 0.106(4) 0.117(4) 0.0312(17) -0.004(2) 0.002(2) -0.049(3)
C0AA 0.304(15) 0.208(11) 0.050(3) 0.010(5) -0.025(6) -0.155(11)

loop_
_atom_type_symbol
_atom_type_description
_atom_type_scat_dispersion_real
_atom_type_scat_dispersion_imag
_atom_type_scat_source
C C 0.0033 0.0016 'International Tables Vol C Tables 4.2.6.8 and 6.1.1.4'
H H 0.0000 0.0000 'International Tables Vol C Tables 4.2.6.8 and 6.1.1.4'
N N 0.0061 0.0033 'International Tables Vol C Tables 4.2.6.8 and 6.1.1.4'
O O 0.0106 0.0060 'International Tables Vol C Tables 4.2.6.8 and 6.1.1.4'
S S 0.1246 0.1234 'International Tables Vol C Tables 4.2.6.8 and 6.1.1.4'

loop_
_geom_angle_atom_site_label_1
_geom_angle_atom_site_label_2
_geom_angle_atom_site_label_3
_geom_angle
_geom_angle_site_symmetry_1
_geom_angle_site_symmetry_3
_geom_angle_publ_flag
C3 S2 C1 88.11(15) . . ?
C11 N10 C1 117.9(2) . . ?
C11 N10 C16 125.7(3) . . ?
C16 N10 C1 116.4(2) . . ?
C1 N9 C8 109.5(3) . . ?
N10 C1 S2 119.6(2) . . ?
N9 C1 S2 117.7(2) . . ?
N9 C1 N10 122.7(3) . . ?
N10 C11 C12 116.2(3) . . ?
O17 C11 N10 119.9(3) . . ?
O17 C11 C12 123.9(3) . . ?
N10 C16 C15 116.7(3) . . ?
O18 C16 N10 119.2(3) . . ?
O18 C16 C15 124.1(4) . . ?
C8 C3 S2 109.7(2) . . ?
C8 C3 C4 120.6(4) . . ?
C4 C3 S2 129.7(3) . . ?
C3 C8 N9 115.0(3) . . ?
C7 C8 N9 124.7(4) . . ?
C7 C8 C3 120.2(3) . . ?
C7 C6 C5 121.7(4) . . ?
C0AA C12 C11 114.1(4) . . ?
C0AA C15 C16 119.5(5) . . ?
C5 C4 C3 118.2(4) . . ?
C6 C7 C8 118.0(5) . . ?
C4 C5 C6 121.3(4) . . ?
C15 C0AA C12 121.8(6) . . ?

loop_
_geom_bond_atom_site_label_1
_geom_bond_atom_site_label_2
_geom_bond_distance
_geom_bond_site_symmetry_2
_geom_bond_publ_flag
S2 C1 1.735(3) . ?
S2 C3 1.727(3) . ?
N10 C1 1.425(4) . ?
N10 C11 1.409(4) . ?
N10 C16 1.404(4) . ?
O17 C11 1.201(4) . ?
N9 C1 1.276(4) . ?
N9 C8 1.393(4) . ?
C11 C12 1.501(4) . ?
C16 O18 1.206(4) . ?
C16 C15 1.486(5) . ?
C3 C8 1.389(5) . ?
C3 C4 1.398(5) . ?
C8 C7 1.404(5) . ?
C6 C7 1.368(6) . ?
C6 C5 1.377(7) . ?
C12 C0AA 1.525(11) . ?
C15 C0AA 1.298(9) . ?
C4 C5 1.368(7) . ?
